data_1508930
loop_
_publ_author_name
'Bhattacharya, Suman'
'Stojakovi\'c, Jelena'
'Saha, Binoy K.'
'Macgillivray, Leonard R.'

_publ_section_title
;
 A product of a templated solid-state photodimerization acts as a
 template: single-crystal reactivity in a single polymorph of a cocrystal.
;
_journal_issue 4
_journal_name_full 'Organic letters'
_journal_page_first 744
_journal_page_last 747
_journal_paper_doi 10.1021/ol303283s
_journal_volume 15
_journal_year 2013
_chemical_formula_moiety 'C8 H8 08, (C24 H20 N4)'
_chemical_formula_sum 'C32 H28 N4 O8'
_chemical_formula_weight 596.58
_chemical_name_common cbta.4,4'-tpcb
_chemical_name_systematic
; 
rctt-cyclobutane-1,2,3,4-tetracarboxylic acid 
rctt-tetrakis(4-pyridyl)cyclobutane
;
_space_group_IT_number 2
_symmetry_cell_setting triclinic
_symmetry_space_group_name_Hall '-P 1'
_symmetry_space_group_name_H-M 'P -1'
_atom_sites_solution_hydrogens geom
_atom_sites_solution_primary direct
_atom_sites_solution_secondary difmap
_audit_creation_method SHELXL-97
_cell_angle_alpha 99.50(3)
_cell_angle_beta 98.70(2)
_cell_angle_gamma 110.13(3)
_cell_formula_units_Z 2
_cell_length_a 9.131(5)
_cell_length_b 11.006(6)
_cell_length_c 15.272(7)
_cell_measurement_reflns_used 3712
_cell_measurement_temperature 293(2)
_cell_measurement_theta_max 25.35
_cell_measurement_theta_min 1.0
_cell_volume 1384.9(13)
_computing_structure_refinement 'SHELXL-97 (Sheldrick, 1997)'
_computing_structure_solution 'SHELXS-97 (Sheldrick, 1990)'
_diffrn_ambient_temperature 293(2)
_diffrn_measured_fraction_theta_full 0.965
_diffrn_measured_fraction_theta_max 0.965
_diffrn_measurement_device_type 'Nonius Kappa CCD'
_diffrn_measurement_method '\w scans'
_diffrn_radiation_monochromator graphite
_diffrn_radiation_source 'fine-focus sealed tube'
_diffrn_radiation_type MoK\a
_diffrn_radiation_wavelength 0.71073
_diffrn_reflns_av_R_equivalents 0.0936
_diffrn_reflns_av_sigmaI/netI 0.1483
_diffrn_reflns_limit_h_max 8
_diffrn_reflns_limit_h_min -8
_diffrn_reflns_limit_k_max 10
_diffrn_reflns_limit_k_min -9
_diffrn_reflns_limit_l_max 14
_diffrn_reflns_limit_l_min -14
_diffrn_reflns_number 4283
_diffrn_reflns_theta_full 20.00
_diffrn_reflns_theta_max 20.00
_diffrn_reflns_theta_min 3.03
_exptl_absorpt_coefficient_mu 0.105
_exptl_absorpt_correction_T_max 0.978
_exptl_absorpt_correction_T_min 0.960
_exptl_absorpt_correction_type multi-scan
_exptl_absorpt_process_details
; 
CrysAlisPro, Oxford Diffraction Ltd.,
Version 1.171.34.44 (release 25-10-2010 CrysAlis171 .NET)
(compiled Oct 25 2010,18:11:34)
Empirical absorption correction using spherical harmonics,
 implemented in SCALE3 ABSPACK scaling algorithm. 
;
_exptl_crystal_colour colorless
_exptl_crystal_density_diffrn 1.431
_exptl_crystal_density_method 'not measured'
_exptl_crystal_description needle
_exptl_crystal_F_000 624
_exptl_crystal_size_max 0.18
_exptl_crystal_size_mid 0.055
_exptl_crystal_size_min 0.03
_refine_diff_density_max 0.260
_refine_diff_density_min -0.287
_refine_diff_density_rms 0.064
_refine_ls_extinction_method none
_refine_ls_goodness_of_fit_ref 1.159
_refine_ls_hydrogen_treatment constr
_refine_ls_matrix_type full
_refine_ls_number_parameters 397
_refine_ls_number_reflns 2498
_refine_ls_number_restraints 79
_refine_ls_restrained_S_all 1.148
_refine_ls_R_factor_all 0.2534
_refine_ls_R_factor_gt 0.1189
_refine_ls_shift/su_max 0.011
_refine_ls_shift/su_mean 0.002
_refine_ls_structure_factor_coef Fsqd
_refine_ls_weighting_details 'calc w=1/[\s^2^(Fo^2^)+(0.0650P)^2^+4.2592P] where P=(Fo^2^+2Fc^2^)/3'
_refine_ls_weighting_scheme calc
_refine_ls_wR_factor_gt 0.2186
_refine_ls_wR_factor_ref 0.2754
_reflns_number_gt 1068
_reflns_number_total 2498
_reflns_threshold_expression >2sigma(I)
_cod_data_source_file ol303283s_si_001.cif
_cod_data_source_block shelxl
_cod_original_cell_volume 1384.9(12)
_cod_original_sg_symbol_H-M P-1
_cod_database_code 1508930

loop_
_symmetry_equiv_pos_as_xyz
'x, y, z'
'-x, -y, -z'

loop_
_atom_site_label
_atom_site_type_symbol
_atom_site_fract_x
_atom_site_fract_y
_atom_site_fract_z
_atom_site_U_iso_or_equiv
_atom_site_adp_type
_atom_site_occupancy
_atom_site_symmetry_multiplicity
_atom_site_calc_flag
_atom_site_refinement_flags
O2 O 0.4870(15) 0.9073(14) 0.1769(9) 0.122(5) Uani 1 1 d .
O6 O -0.0014(12) 0.8512(10) 0.3206(6) 0.098(4) Uani 1 1 d U
H6 H -0.0816 0.8265 0.3414 0.148 Uiso 1 1 calc R
O8 O 0.3265(15) 0.6640(12) 0.4182(7) 0.113(4) Uani 1 1 d U
O4 O 0.1260(15) 0.6971(13) 0.0621(7) 0.114(4) Uani 1 1 d U
O7 O 0.3256(12) 0.8601(10) 0.4792(7) 0.106(4) Uani 1 1 d U
H7 H 0.3226 0.8303 0.5250 0.159 Uiso 1 1 calc R
N4 N 0.2165(13) 0.2134(13) 0.5714(7) 0.075(4) Uani 1 1 d DU
O1 O 0.6388(15) 0.7964(11) 0.2047(7) 0.112(4) Uani 1 1 d U
H1 H 0.6896 0.8448 0.1753 0.169 Uiso 1 1 calc R
C008 C 0.3485(17) 0.8255(13) 0.3286(9) 0.066(4) Uani 1 1 d U
H008 H 0.4153 0.9205 0.3416 0.079 Uiso 1 1 calc R
N2 N 0.2109(14) 0.1119(12) -0.0803(8) 0.087(4) Uani 1 1 d DU
C010 C 0.042(2) 0.7516(18) 0.2979(10) 0.077(5) Uani 1 1 d U
C011 C 0.3080(14) 0.3805(13) 0.4888(9) 0.074(4) Uani 1 1 d DU
H011 H 0.3329 0.4685 0.4850 0.089 Uiso 1 1 calc R
C012 C 0.3170(14) 0.2880(15) 0.4195(9) 0.067(4) Uani 1 1 d DU
C013 C 0.2588(17) 0.0524(14) 0.0622(9) 0.082(5) Uani 1 1 d DU
H013 H 0.2945 -0.0004 0.0946 0.098 Uiso 1 1 calc R
C014 C 0.0037(18) 0.3646(15) 0.3360(9) 0.087(5) Uani 1 1 d DU
H014 H 0.0644 0.4515 0.3350 0.105 Uiso 1 1 calc R
C015 C 0.5240(19) 0.3235(17) 0.2137(9) 0.072(5) Uani 1 1 d DU
C016 C -0.1175(18) 0.3396(16) 0.3817(8) 0.082(5) Uani 1 1 d DU
H016 H -0.1335 0.4122 0.4130 0.099 Uiso 1 1 calc R
C017 C 0.4015(19) 0.7414(15) 0.2613(10) 0.084(5) Uani 1 1 d U
H017 H 0.4419 0.6809 0.2880 0.101 Uiso 1 1 calc R
O3 O 0.2517(13) 0.5614(11) 0.0729(6) 0.107(4) Uani 1 1 d .
H3 H 0.2312 0.5498 0.0172 0.160 Uiso 1 1 calc R
O5 O -0.0299(15) 0.6405(12) 0.3026(9) 0.123(5) Uani 1 1 d U
C020 C 0.1866(17) 0.2882(15) 0.2565(9) 0.078(4) Uani 1 1 d U
H020 H 0.1965 0.3561 0.2211 0.094 Uiso 1 1 calc R
C021 C 0.3355(19) 0.7746(19) 0.4135(11) 0.080(5) Uani 1 1 d U
C022 C 0.4062(17) 0.2492(14) 0.2639(9) 0.071(4) Uani 1 1 d U
H022 H 0.4438 0.1881 0.2918 0.085 Uiso 1 1 calc R
N3 N -0.2149(14) 0.2177(15) 0.3844(7) 0.084(4) Uani 1 1 d DU
C024 C 0.2021(16) 0.1448(13) 0.1047(9) 0.062(4) Uani 1 1 d DU
N1 N 0.7050(15) 0.4253(14) 0.0942(8) 0.093(4) Uani 1 1 d DU
C026 C 0.2791(15) 0.1604(14) 0.4272(9) 0.067(4) Uani 1 1 d DU
H026 H 0.2867 0.0964 0.3820 0.081 Uiso 1 1 calc R
C027 C 0.0354(19) 0.2585(16) 0.2909(8) 0.068(4) Uani 1 1 d DU
C028 C 0.6187(18) 0.2656(15) 0.1756(9) 0.084(5) Uani 1 1 d DU
H028 H 0.6189 0.1857 0.1880 0.101 Uiso 1 1 calc R
C029 C 0.7130(16) 0.3230(16) 0.1197(8) 0.099(6) Uani 1 1 d DU
H029 H 0.7838 0.2864 0.1002 0.119 Uiso 1 1 calc R
C030 C 0.198(2) 0.6452(16) 0.1077(14) 0.078(5) Uani 1 1 d U
C031 C 0.2290(16) 0.1756(14) 0.2068(8) 0.068(4) Uani 1 1 d U
H031 H 0.1778 0.0938 0.2264 0.082 Uiso 1 1 calc R
C032 C 0.5198(19) 0.4312(15) 0.1874(10) 0.082(5) Uani 1 1 d DU
H032 H 0.4542 0.4731 0.2076 0.098 Uiso 1 1 calc R
C033 C -0.181(2) 0.1199(16) 0.3404(10) 0.090(5) Uani 1 1 d DU
H033 H -0.2427 0.0338 0.3426 0.108 Uiso 1 1 calc R
C034 C 0.2274(19) 0.6741(15) 0.2090(11) 0.085(5) Uani 1 1 d DU
H034 H 0.1751 0.5925 0.2286 0.102 Uiso 1 1 calc R
C035 C 0.2604(16) 0.3383(15) 0.5649(9) 0.080(5) Uani 1 1 d DU
H035 H 0.2596 0.4013 0.6133 0.096 Uiso 1 1 calc R
C036 C -0.0669(19) 0.1340(16) 0.2929(9) 0.081(5) Uani 1 1 d DU
H036 H -0.0566 0.0589 0.2610 0.097 Uiso 1 1 calc R
C037 C 0.1559(17) 0.1970(15) -0.0395(10) 0.096(5) Uani 1 1 d DU
H037 H 0.1185 0.2466 -0.0742 0.116 Uiso 1 1 calc R
C038 C 0.2602(17) 0.0422(15) -0.0297(10) 0.093(5) Uani 1 1 d DU
H038 H 0.2989 -0.0187 -0.0572 0.111 Uiso 1 1 calc R
C039 C 0.3469(18) 0.3302(15) 0.3322(10) 0.081(5) Uani 1 1 d U
H039 H 0.4103 0.4258 0.3441 0.097 Uiso 1 1 calc R
C040 C 0.2287(17) 0.1285(15) 0.5045(10) 0.095(5) Uani 1 1 d DU
H040 H 0.2016 0.0407 0.5094 0.114 Uiso 1 1 calc R
C041 C 0.509(3) 0.818(2) 0.2098(12) 0.097(7) Uani 1 1 d U
C042 C 0.1901(18) 0.7884(13) 0.2598(9) 0.072(4) Uani 1 1 d U
H042 H 0.1951 0.8560 0.2246 0.087 Uiso 1 1 calc R
C043 C 0.1503(18) 0.2170(15) 0.0509(10) 0.087(5) Uani 1 1 d DU
H043 H 0.1115 0.2795 0.0758 0.104 Uiso 1 1 calc R
C044 C 0.613(2) 0.4786(15) 0.1307(11) 0.096(6) Uani 1 1 d .
H044 H 0.6124 0.5571 0.1158 0.115 Uiso 1 1 calc R

loop_
_atom_site_aniso_label
_atom_site_aniso_U_11
_atom_site_aniso_U_22
_atom_site_aniso_U_33
_atom_site_aniso_U_23
_atom_site_aniso_U_13
_atom_site_aniso_U_12
O2 0.098(10) 0.165(13) 0.136(11) 0.066(10) 0.067(8) 0.060(9)
O6 0.107(9) 0.110(8) 0.115(8) 0.037(7) 0.061(7) 0.064(7)
O8 0.155(11) 0.094(8) 0.089(8) 0.030(7) 0.032(7) 0.040(9)
O4 0.139(12) 0.153(12) 0.089(9) 0.030(8) 0.035(8) 0.099(9)
O7 0.121(10) 0.113(9) 0.089(8) 0.013(7) 0.039(7) 0.050(8)
N4 0.076(9) 0.092(9) 0.066(8) 0.014(7) 0.032(7) 0.037(8)
O1 0.115(11) 0.147(10) 0.092(8) 0.032(7) 0.046(8) 0.058(9)
C008 0.075(11) 0.064(10) 0.066(10) 0.024(7) 0.030(7) 0.025(9)
N2 0.104(12) 0.105(12) 0.053(8) 0.019(7) 0.025(8) 0.036(8)
C010 0.089(15) 0.079(11) 0.073(11) 0.013(11) 0.047(11) 0.033(11)
C011 0.068(11) 0.060(9) 0.079(10) -0.001(7) 0.025(9) 0.009(9)
C012 0.058(11) 0.067(9) 0.067(9) -0.005(8) 0.013(8) 0.022(9)
C013 0.108(13) 0.089(12) 0.072(9) 0.033(9) 0.038(10) 0.051(10)
C014 0.084(13) 0.089(10) 0.089(12) 0.009(9) 0.030(9) 0.033(9)
C015 0.075(12) 0.102(13) 0.052(10) 0.037(9) 0.029(8) 0.035(10)
C016 0.076(14) 0.102(10) 0.052(10) -0.007(10) -0.002(8) 0.032(9)
C017 0.086(10) 0.099(13) 0.079(12) 0.032(9) 0.061(10) 0.026(10)
O3 0.136(11) 0.122(9) 0.078(7) 0.008(7) 0.030(7) 0.073(9)
O5 0.126(11) 0.097(8) 0.169(11) 0.041(9) 0.097(9) 0.038(9)
C020 0.074(10) 0.113(13) 0.069(10) 0.028(9) 0.034(8) 0.050(10)
C021 0.080(13) 0.077(11) 0.074(12) 0.008(10) 0.023(10) 0.021(12)
C022 0.078(9) 0.086(11) 0.060(10) 0.021(8) 0.001(8) 0.050(9)
N3 0.066(10) 0.114(11) 0.075(9) 0.019(9) 0.023(8) 0.035(8)
C024 0.055(11) 0.071(11) 0.059(10) 0.020(8) 0.024(8) 0.016(8)
N1 0.101(12) 0.099(11) 0.091(10) 0.023(8) 0.037(9) 0.043(10)
C026 0.066(11) 0.066(8) 0.059(9) -0.001(8) 0.008(8) 0.021(9)
C027 0.077(13) 0.097(11) 0.039(9) 0.023(9) 0.010(9) 0.042(9)
C028 0.095(15) 0.083(11) 0.072(11) 0.008(8) 0.016(9) 0.037(10)
C029 0.105(15) 0.128(16) 0.091(14) 0.033(10) 0.046(10) 0.063(14)
C030 0.064(14) 0.069(13) 0.118(18) 0.018(11) 0.035(12) 0.039(10)
C031 0.078(10) 0.096(11) 0.043(9) 0.027(7) 0.013(7) 0.044(9)
C032 0.100(14) 0.084(12) 0.079(11) 0.032(9) 0.057(11) 0.035(11)
C033 0.099(14) 0.086(10) 0.086(13) 0.024(9) 0.027(10) 0.032(10)
C034 0.097(11) 0.071(11) 0.086(12) 0.006(8) 0.043(9) 0.025(10)
C035 0.083(13) 0.078(9) 0.054(9) -0.005(8) 0.007(8) 0.011(11)
C036 0.094(15) 0.081(9) 0.071(11) 0.007(10) 0.020(9) 0.042(10)
C037 0.113(15) 0.117(14) 0.061(9) 0.019(10) 0.018(11) 0.048(11)
C038 0.103(14) 0.124(15) 0.066(9) 0.022(10) 0.028(11) 0.056(11)
C039 0.077(12) 0.091(12) 0.069(11) 0.015(8) 0.021(7) 0.024(9)
C040 0.117(14) 0.081(10) 0.078(11) 0.003(8) 0.037(11) 0.028(11)
C041 0.086(16) 0.120(17) 0.072(13) -0.002(12) -0.011(13) 0.047(15)
C042 0.086(10) 0.067(10) 0.054(10) 0.008(8) 0.014(8) 0.021(9)
C043 0.115(14) 0.095(13) 0.074(10) 0.027(9) 0.038(11) 0.058(10)
C044 0.117(16) 0.067(11) 0.101(14) -0.009(10) 0.043(12) 0.039(11)

loop_
_atom_type_symbol
_atom_type_description
_atom_type_scat_dispersion_real
_atom_type_scat_dispersion_imag
_atom_type_scat_source
C C 0.0033 0.0016 'International Tables Vol C Tables 4.2.6.8 and 6.1.1.4'
H H 0.0000 0.0000 'International Tables Vol C Tables 4.2.6.8 and 6.1.1.4'
N N 0.0061 0.0033 'International Tables Vol C Tables 4.2.6.8 and 6.1.1.4'
O O 0.0106 0.0060 'International Tables Vol C Tables 4.2.6.8 and 6.1.1.4'

loop_
_geom_angle_atom_site_label_1
_geom_angle_atom_site_label_2
_geom_angle_atom_site_label_3
_geom_angle
C040 N4 C035 116.9(13)
C021 C008 C017 111.4(13)
C021 C008 C042 115.8(12)
C017 C008 C042 90.3(11)
C037 N2 C038 116.2(14)
O5 C010 O6 124.5(17)
O5 C010 C042 122.2(16)
O6 C010 C042 113.1(15)
C012 C011 C035 118.0(14)
C026 C012 C011 119.4(15)
C026 C012 C039 122.7(13)
C011 C012 C039 117.4(14)
C038 C013 C024 118.1(14)
C016 C014 C027 119.4(16)
C032 C015 C028 115.9(16)
C032 C015 C022 122.6(15)
C028 C015 C022 120.1(16)
N3 C016 C014 124.7(15)
C041 C017 C008 114.0(14)
C041 C017 C034 113.6(14)
C008 C017 C034 88.0(12)
C027 C020 C031 121.2(13)
C027 C020 C039 115.6(11)
C031 C020 C039 88.2(11)
O8 C021 O7 124.0(17)
O8 C021 C008 123.7(15)
O7 C021 C008 112.2(16)
C015 C022 C039 118.1(13)
C015 C022 C031 115.2(11)
C039 C022 C031 89.0(11)
C033 N3 C016 113.9(14)
C043 C024 C013 116.6(13)
C043 C024 C031 124.0(13)
C013 C024 C031 118.4(14)
C029 N1 C044 116.1(16)
C012 C026 C040 117.8(14)
C036 C027 C014 115.3(15)
C036 C027 C020 125.5(15)
C014 C027 C020 118.6(15)
C029 C028 C015 121.7(16)
N1 C029 C028 121.1(17)
O4 C030 O3 122.9(19)
O4 C030 C034 122.8(16)
O3 C030 C034 114.4(16)
C024 C031 C020 119.8(12)
C024 C031 C022 117.9(11)
C020 C031 C022 89.0(10)
C015 C032 C044 118.2(16)
N3 C033 C036 125.8(16)
C030 C034 C017 116.8(13)
C030 C034 C042 119.1(14)
C017 C034 C042 89.9(12)
N4 C035 C011 123.2(13)
C033 C036 C027 120.7(15)
N2 C037 C043 124.3(16)
N2 C038 C013 124.9(15)
C012 C039 C022 119.7(13)
C012 C039 C020 113.0(11)
C022 C039 C020 88.3(10)
N4 C040 C026 124.6(15)
O2 C041 O1 118(2)
O2 C041 C017 123(2)
O1 C041 C017 117.8(19)
C010 C042 C008 115.6(12)
C010 C042 C034 117.3(13)
C008 C042 C034 86.9(12)
C024 C043 C037 120.0(15)
N1 C044 C032 126.7(17)

loop_
_geom_bond_atom_site_label_1
_geom_bond_atom_site_label_2
_geom_bond_distance
O2 C041 1.237(19)
O6 C010 1.301(16)
O8 C021 1.206(16)
O4 C030 1.220(17)
O7 C021 1.295(16)
N4 C040 1.311(15)
N4 C035 1.318(15)
O1 C041 1.299(19)
C008 C021 1.499(19)
C008 C017 1.514(16)
C008 C042 1.534(17)
N2 C037 1.321(16)
N2 C038 1.310(16)
C010 O5 1.192(16)
C010 C042 1.508(19)
C011 C012 1.375(16)
C011 C035 1.396(16)
C012 C026 1.355(16)
C012 C039 1.516(17)
C013 C038 1.392(17)
C013 C024 1.403(17)
C014 C016 1.369(17)
C014 C027 1.396(17)
C015 C032 1.323(18)
C015 C028 1.379(18)
C015 C022 1.506(17)
C016 N3 1.342(16)
C017 C041 1.47(2)
C017 C034 1.524(18)
O3 C030 1.269(16)
C020 C027 1.501(17)
C020 C031 1.540(16)
C020 C039 1.593(18)
C022 C039 1.540(16)
C022 C031 1.572(17)
N3 C033 1.324(16)
C024 C043 1.373(17)
C024 C031 1.504(16)
N1 C029 1.272(17)
N1 C044 1.316(16)
C026 C040 1.385(16)
C027 C036 1.375(17)
C028 C029 1.377(18)
C030 C034 1.49(2)
C032 C044 1.346(17)
C033 C036 1.341(17)
C034 C042 1.534(17)
C037 C043 1.374(17)
